data_4320459
loop_
_publ_author_name
'C\'eline Bonnefous'
'Abdellatif Chouai'
'Randolph P. Thummel'

_publ_section_title
;
 Cyclometalated Complexes of Ru(II) with 2-Aryl Derivatives of Quinoline
 and 1,10-Phenanthroline
;
_journal_name_full 'Inorganic Chemistry'
_journal_page_first 5851
_journal_page_last 5859
_journal_paper_doi 10.1021/ic0102844
_journal_volume 40
_journal_year 2001
_chemical_formula_moiety 'C45 H28 N5 Ru +, P F6 -'
_chemical_formula_sum 'C45 H28 F6 N5 P Ru'
_chemical_formula_weight 884.76
_chemical_name_systematic
; 
 ? 
;
_space_group_IT_number 14
_symmetry_cell_setting monoclinic
_symmetry_space_group_name_Hall '-P 2yn'
_symmetry_space_group_name_H-M 'P 1 21/n 1'
_atom_sites_solution_hydrogens geom
_atom_sites_solution_primary direct
_atom_sites_solution_secondary difmap
_audit_creation_method SHELXL-97
_cell_angle_alpha 90.00
_cell_angle_beta 107.505(1)
_cell_angle_gamma 90.00
_cell_formula_units_Z 8
_cell_length_a 28.1102(11)
_cell_length_b 8.4638(3)
_cell_length_c 31.2908(12)
_cell_measurement_reflns_used 8166
_cell_measurement_temperature 223(2)
_cell_measurement_theta_max 23.51
_cell_measurement_theta_min 1.36
_cell_volume 7099.9(5)
_computing_cell_refinement 'Bruker SAINT software (Bruker, 1999)'
_computing_data_collection 'Siemens SMART software (Siemens, 1996)'
_computing_data_reduction 'Bruker SAINT software (Bruker, 1999)'
_computing_structure_refinement 'SHELXL-97 (Sheldrick, 1997)'
_computing_structure_solution 'SHELXS-97 (Sheldrick, 1997)'
_diffrn_ambient_temperature 223(2)
_diffrn_detector_area_resol_mean 1K
_diffrn_measured_fraction_theta_full 0.998
_diffrn_measured_fraction_theta_max 0.998
_diffrn_measurement_device_type 'Siemens SMART CCD'
_diffrn_measurement_method CCD
_diffrn_radiation_monochromator graphite
_diffrn_radiation_source 'fine-focus sealed tube'
_diffrn_radiation_type MoK\a
_diffrn_radiation_wavelength 0.71073
_diffrn_reflns_av_R_equivalents 0.0329
_diffrn_reflns_av_sigmaI/netI 0.0247
_diffrn_reflns_limit_h_max 30
_diffrn_reflns_limit_h_min -31
_diffrn_reflns_limit_k_max 9
_diffrn_reflns_limit_k_min 0
_diffrn_reflns_limit_l_max 35
_diffrn_reflns_limit_l_min 0
_diffrn_reflns_number 32908
_diffrn_reflns_theta_full 23.51
_diffrn_reflns_theta_max 23.51
_diffrn_reflns_theta_min 1.36
_diffrn_standards_decay_% 0.0
_exptl_absorpt_coefficient_mu 0.562
_exptl_absorpt_correction_T_max 0.8322
_exptl_absorpt_correction_T_min 0.7566
_exptl_absorpt_correction_type empirical
_exptl_crystal_colour 'Very dark red'
_exptl_crystal_density_diffrn 1.655
_exptl_crystal_density_method 'not measured'
_exptl_crystal_description Column
_exptl_crystal_F_000 3568
_exptl_crystal_size_max 0.50
_exptl_crystal_size_mid 0.15
_exptl_crystal_size_min 0.10
_refine_diff_density_max 0.777
_refine_diff_density_min -0.489
_refine_diff_density_rms 0.061
_refine_ls_extinction_coef 0.00006(3)
_refine_ls_extinction_expression Fc^*^=kFc[1+0.001xFc^2^\l^3^/sin(2\q)]^-1/4^
_refine_ls_extinction_method SHELXL
_refine_ls_goodness_of_fit_ref 1.045
_refine_ls_hydrogen_treatment mixed
_refine_ls_matrix_type full
_refine_ls_number_parameters 1045
_refine_ls_number_reflns 10507
_refine_ls_number_restraints 0
_refine_ls_restrained_S_all 1.045
_refine_ls_R_factor_all 0.0461
_refine_ls_R_factor_gt 0.0303
_refine_ls_shift/su_max 0.241
_refine_ls_shift/su_mean 0.011
_refine_ls_structure_factor_coef Fsqd
_refine_ls_weighting_details 'calc w=1/[\s^2^(Fo^2^)+(0.0333P)^2^+11.6540P] where P=(Fo^2^+2Fc^2^)/3'
_refine_ls_weighting_scheme calc
_refine_ls_wR_factor_gt 0.0728
_refine_ls_wR_factor_ref 0.0819
_reflns_number_gt 8013
_reflns_number_total 11317
_reflns_threshold_expression >4sigma(I)
_cod_data_source_file ic0102844_1.cif
_cod_data_source_block k570
_cod_depositor_comments
;
The following automatic conversions were performed:

'_symmetry_cell_setting' value 'Monoclinic' changed to 'monoclinic'
according to the built-in table from CIF Core dictionary named
'cif_core.dic' version 2.4.1 from
2010-06-29.

'_exptl_absorpt_correction_type' value 'Empirical'
changed to 'empirical' according to the built-in table from CIF Core
dictionary named 'cif_core.dic' version 2.4.1 from 2010-06-29.

Automatic conversion script
Id: cif_fix_values 1646 2011-03-28 12:23:43Z adriana 
;
_cod_original_formula_sum 'C45 H28 N5 F6 P Ru'
_cod_database_code 4320459

loop_
_symmetry_equiv_pos_as_xyz
'x, y, z'
'-x+1/2, y+1/2, -z+1/2'
'-x, -y, -z'
'x-1/2, -y-1/2, z-1/2'

loop_
_atom_site_label
_atom_site_type_symbol
_atom_site_fract_x
_atom_site_fract_y
_atom_site_fract_z
_atom_site_U_iso_or_equiv
_atom_site_adp_type
_atom_site_occupancy
_atom_site_symmetry_multiplicity
_atom_site_calc_flag
_atom_site_refinement_flags
_atom_site_disorder_assembly
_atom_site_disorder_group
Ru1 Ru 0.908182(9) 0.44628(3) 0.346194(9) 0.02121(8) Uani 1 1 d . . .
Ru2 Ru 0.662027(9) 0.28304(3) 0.594333(9) 0.02258(8) Uani 1 1 d . . .
N1 N 0.93101(10) 0.3716(3) 0.41639(9) 0.0237(6) Uani 1 1 d . . .
C2 C 0.97598(12) 0.3594(4) 0.44648(11) 0.0291(8) Uani 1 1 d . . .
H2 H 1.0043 0.3825 0.4375 0.035 Uiso 1 1 calc R . .
C3 C 0.98277(14) 0.3136(4) 0.49095(12) 0.0345(9) Uani 1 1 d . . .
H3 H 1.0151 0.3030 0.5109 0.041 Uiso 1 1 calc R . .
C4 C 0.94237(14) 0.2842(4) 0.50532(12) 0.0384(9) Uani 1 1 d . . .
H4 H 0.9468 0.2543 0.5352 0.046 Uiso 1 1 calc R . .
C5 C 0.89429(14) 0.2987(4) 0.47539(12) 0.0338(8) Uani 1 1 d . . .
C6 C 0.84877(15) 0.2719(5) 0.48577(13) 0.0448(10) Uani 1 1 d . . .
H6 H 0.8505 0.2426 0.5152 0.054 Uiso 1 1 calc R . .
C7 C 0.80343(15) 0.2867(5) 0.45517(13) 0.0436(10) Uani 1 1 d . . .
H7 H 0.7747 0.2687 0.4639 0.052 Uiso 1 1 calc R . .
C8 C 0.79836(13) 0.3294(4) 0.40957(12) 0.0324(8) Uani 1 1 d . . .
C9 C 0.75331(13) 0.3489(4) 0.37449(12) 0.0346(9) Uani 1 1 d . . .
H9 H 0.7227 0.3353 0.3804 0.042 Uiso 1 1 calc R . .
C10 C 0.75373(12) 0.3874(4) 0.33208(12) 0.0298(8) Uani 1 1 d . . .
C11 C 0.70918(12) 0.4200(5) 0.29199(12) 0.0365(9) Uani 1 1 d . . .
H11A H 0.7018 0.5334 0.2905 0.044 Uiso 1 1 calc R . .
H11B H 0.6801 0.3641 0.2956 0.044 Uiso 1 1 calc R . .
C12 C 0.71798(12) 0.3678(5) 0.24840(12) 0.0344(9) Uani 1 1 d . . .
H12A H 0.6907 0.4077 0.2232 0.041 Uiso 1 1 calc R . .
H12B H 0.7170 0.2522 0.2469 0.041 Uiso 1 1 calc R . .
C13 C 0.76745(12) 0.4245(4) 0.24298(12) 0.0279(8) Uani 1 1 d . . .
C14 C 0.77527(12) 0.4442(4) 0.20106(12) 0.0311(8) Uani 1 1 d . . .
C15 C 0.82325(12) 0.4957(4) 0.19974(11) 0.0277(8) Uani 1 1 d . . .
C16 C 0.83124(13) 0.5200(4) 0.15726(11) 0.0310(8) Uani 1 1 d . . .
C17 C 0.87786(14) 0.5789(4) 0.15468(12) 0.0326(8) Uani 1 1 d . . .
C18 C 0.91599(13) 0.6119(4) 0.19558(12) 0.0337(9) Uani 1 1 d . . .
H18 H 0.9462 0.6564 0.1945 0.040 Uiso 1 1 calc R . .
C19 C 0.90959(12) 0.5808(4) 0.23563(12) 0.0286(8) Uani 1 1 d . . .
H19 H 0.9363 0.5995 0.2616 0.034 Uiso 1 1 calc R . .
C20 C 0.86339(12) 0.5199(4) 0.24044(11) 0.0245(7) Uani 1 1 d . . .
C21 C 0.85752(12) 0.4850(4) 0.28280(11) 0.0239(7) Uani 1 1 d . . .
C22 C 0.80767(12) 0.4434(4) 0.28147(11) 0.0247(7) Uani 1 1 d . . .
C23 C 0.80042(12) 0.4064(4) 0.32417(11) 0.0252(8) Uani 1 1 d . . .
N24 N 0.84331(9) 0.3927(3) 0.35721(9) 0.0238(6) Uani 1 1 d . . .
C25 C 0.84291(12) 0.3538(4) 0.39904(11) 0.0258(8) Uani 1 1 d . . .
C26 C 0.89066(12) 0.3411(4) 0.43112(11) 0.0259(8) Uani 1 1 d . . .
C27 C 0.73757(14) 0.4125(5) 0.15924(13) 0.0431(10) Uani 1 1 d . . .
H27 H 0.7059 0.3783 0.1597 0.052 Uiso 1 1 calc R . .
C28 C 0.74607(15) 0.4300(5) 0.11974(13) 0.0479(11) Uani 1 1 d . . .
H28 H 0.7206 0.4055 0.0933 0.057 Uiso 1 1 calc R . .
C29 C 0.79295(15) 0.4848(5) 0.11668(12) 0.0387(9) Uani 1 1 d . . .
C30 C 0.80218(17) 0.5066(5) 0.07581(13) 0.0497(11) Uani 1 1 d . . .
H30 H 0.7771 0.4817 0.0491 0.060 Uiso 1 1 calc R . .
C31 C 0.84712(18) 0.5636(5) 0.07376(13) 0.0509(11) Uani 1 1 d . . .
H31 H 0.8525 0.5777 0.0458 0.061 Uiso 1 1 calc R . .
C32 C 0.88471(16) 0.6006(5) 0.11257(13) 0.0426(10) Uani 1 1 d . . .
H32 H 0.9152 0.6408 0.1106 0.051 Uiso 1 1 calc R . .
N33 N 0.92689(9) 0.2412(3) 0.31947(9) 0.0239(6) Uani 1 1 d . . .
C34 C 0.89960(12) 0.1089(4) 0.30743(11) 0.0288(8) Uani 1 1 d . . .
H34 H 0.8684 0.1035 0.3127 0.035 Uiso 1 1 calc R . .
C35 C 0.91500(13) -0.0189(4) 0.28777(12) 0.0323(8) Uani 1 1 d . . .
H35 H 0.8944 -0.1082 0.2794 0.039 Uiso 1 1 calc R . .
C36 C 0.96105(13) -0.0139(4) 0.28058(12) 0.0335(8) Uani 1 1 d . . .
H36 H 0.9726 -0.1007 0.2678 0.040 Uiso 1 1 calc R . .
C37 C 0.98988(13) 0.1197(4) 0.29238(11) 0.0325(8) Uani 1 1 d . . .
H37 H 1.0214 0.1248 0.2877 0.039 Uiso 1 1 calc R . .
C38 C 0.97228(12) 0.2467(4) 0.31115(11) 0.0260(8) Uani 1 1 d . . .
N39 N 0.97315(9) 0.5039(3) 0.33973(8) 0.0220(6) Uani 1 1 d . . .
C40 C 0.99905(12) 0.3970(4) 0.32305(11) 0.0256(8) Uani 1 1 d . . .
C41 C 1.04446(12) 0.4372(4) 0.31744(12) 0.0330(9) Uani 1 1 d . . .
H41 H 1.0625 0.3632 0.3062 0.040 Uiso 1 1 calc R . .
C42 C 1.06289(13) 0.5884(5) 0.32872(13) 0.0377(9) Uani 1 1 d . . .
H42 H 1.0928 0.6191 0.3235 0.045 Uiso 1 1 calc R . .
C43 C 1.03752(12) 0.6942(4) 0.34756(12) 0.0338(9) Uani 1 1 d . . .
H43 H 1.0506 0.7956 0.3561 0.041 Uiso 1 1 calc R . .
C44 C 0.99273(12) 0.6497(4) 0.35377(11) 0.0260(8) Uani 1 1 d . . .
N45 N 0.91626(9) 0.6725(3) 0.37202(9) 0.0247(6) Uani 1 1 d . . .
C46 C 0.96098(12) 0.7418(4) 0.37397(11) 0.0267(8) Uani 1 1 d . . .
C47 C 0.97521(14) 0.8850(4) 0.39591(12) 0.0339(9) Uani 1 1 d . . .
H47 H 1.0056 0.9324 0.3963 0.041 Uiso 1 1 calc R . .
C48 C 0.94455(14) 0.9570(4) 0.41711(13) 0.0398(9) Uani 1 1 d . . .
H48 H 0.9543 1.0520 0.4329 0.048 Uiso 1 1 calc R . .
C49 C 0.89942(14) 0.8880(4) 0.41480(13) 0.0399(9) Uani 1 1 d . . .
H49 H 0.8778 0.9359 0.4287 0.048 Uiso 1 1 calc R . .
C50 C 0.88656(13) 0.7483(4) 0.39195(12) 0.0312(8) Uani 1 1 d . . .
H50 H 0.8554 0.7033 0.3901 0.037 Uiso 1 1 calc R . .
N51 N 0.68142(10) 0.2051(3) 0.66375(9) 0.0255(6) Uani 1 1 d . . .
C52 C 0.72509(13) 0.1969(4) 0.69569(11) 0.0319(8) Uani 1 1 d . . .
H52 H 0.7537 0.2331 0.6891 0.038 Uiso 1 1 calc R . .
C53 C 0.73047(14) 0.1374(5) 0.73834(12) 0.0399(9) Uani 1 1 d . . .
H53 H 0.7622 0.1328 0.7596 0.048 Uiso 1 1 calc R . .
C54 C 0.68930(15) 0.0853(5) 0.74923(13) 0.0419(10) Uani 1 1 d . . .
H54 H 0.6927 0.0453 0.7780 0.050 Uiso 1 1 calc R . .
C55 C 0.64232(14) 0.0923(4) 0.71725(12) 0.0353(9) Uani 1 1 d . . .
C56 C 0.59667(15) 0.0396(5) 0.72336(13) 0.0444(10) Uani 1 1 d . . .
H56 H 0.5973 -0.0038 0.7512 0.053 Uiso 1 1 calc R . .
C57 C 0.55255(16) 0.0493(5) 0.69094(14) 0.0472(11) Uani 1 1 d . . .
H57 H 0.5234 0.0148 0.6969 0.057 Uiso 1 1 calc R . .
C58 C 0.54925(13) 0.1117(5) 0.64709(13) 0.0371(9) Uani 1 1 d . . .
C59 C 0.50562(13) 0.1252(5) 0.61026(14) 0.0416(10) Uani 1 1 d . . .
H59 H 0.4747 0.0950 0.6135 0.050 Uiso 1 1 calc R . .
C60 C 0.50775(13) 0.1816(4) 0.56983(13) 0.0351(9) Uani 1 1 d . . .
C61 C 0.46379(14) 0.2061(6) 0.52913(14) 0.0542(12) Uani 1 1 d . . .
H61A H 0.4416 0.1150 0.5263 0.065 Uiso 1 1 calc R . .
H61B H 0.4455 0.2991 0.5344 0.065 Uiso 1 1 calc R . .
C62 C 0.47393(14) 0.2280(6) 0.48580(15) 0.0563(12) Uani 1 1 d . . .
H62A H 0.4484 0.2997 0.4676 0.068 Uiso 1 1 calc R . .
H62B H 0.4691 0.1257 0.4705 0.068 Uiso 1 1 calc R . .
C63 C 0.52432(12) 0.2910(4) 0.48570(12) 0.0331(8) Uani 1 1 d . . .
C64 C 0.53304(13) 0.3500(4) 0.44718(12) 0.0368(9) Uani 1 1 d . . .
C65 C 0.58194(13) 0.4064(4) 0.44959(12) 0.0324(8) Uani 1 1 d . . .
C66 C 0.59006(14) 0.4787(4) 0.41126(12) 0.0348(9) Uani 1 1 d . . .
C67 C 0.63798(15) 0.5352(4) 0.41252(12) 0.0378(9) Uani 1 1 d . . .
C68 C 0.67806(14) 0.5120(4) 0.45272(12) 0.0363(9) Uani 1 1 d . . .
H68 H 0.7104 0.5442 0.4538 0.044 Uiso 1 1 calc R . .
C69 C 0.67051(13) 0.4447(4) 0.48926(12) 0.0318(8) Uani 1 1 d . . .
H69 H 0.6980 0.4313 0.5150 0.038 Uiso 1 1 calc R . .
C70 C 0.62227(12) 0.3926(4) 0.49069(11) 0.0269(8) Uani 1 1 d . . .
C71 C 0.61433(12) 0.3326(4) 0.53023(11) 0.0264(8) Uani 1 1 d . . .
C72 C 0.56377(12) 0.2871(4) 0.52565(11) 0.0274(8) Uani 1 1 d . . .
C73 C 0.55462(12) 0.2270(4) 0.56561(12) 0.0280(8) Uani 1 1 d . . .
N74 N 0.59604(10) 0.2187(3) 0.60075(9) 0.0262(6) Uani 1 1 d . . .
C75 C 0.59389(12) 0.1618(4) 0.64060(11) 0.0289(8) Uani 1 1 d . . .
C76 C 0.64036(12) 0.1539(4) 0.67507(11) 0.0279(8) Uani 1 1 d . . .
C77 C 0.49520(15) 0.3581(6) 0.40454(14) 0.0550(12) Uani 1 1 d . . .
H77 H 0.4639 0.3126 0.4016 0.066 Uiso 1 1 calc R . .
C78 C 0.50285(16) 0.4283(6) 0.36862(15) 0.0594(13) Uani 1 1 d . . .
H78 H 0.4766 0.4334 0.3416 0.071 Uiso 1 1 calc R . .
C79 C 0.54990(15) 0.4949(5) 0.37071(13) 0.0448(10) Uani 1 1 d . . .
C80 C 0.55834(18) 0.5738(6) 0.33441(14) 0.0568(12) Uani 1 1 d . . .
H80 H 0.5317 0.5884 0.3081 0.068 Uiso 1 1 calc R . .
C81 C 0.60482(19) 0.6307(6) 0.33643(14) 0.0581(12) Uani 1 1 d . . .
H81 H 0.6096 0.6831 0.3116 0.070 Uiso 1 1 calc R . .
C82 C 0.64450(17) 0.6112(5) 0.37490(13) 0.0479(11) Uani 1 1 d . . .
H82 H 0.6762 0.6494 0.3758 0.058 Uiso 1 1 calc R . .
N83 N 0.68219(10) 0.0777(3) 0.56943(9) 0.0257(6) Uani 1 1 d . . .
C84 C 0.65385(13) -0.0512(4) 0.55404(11) 0.0303(8) Uani 1 1 d . . .
H84 H 0.6209 -0.0528 0.5555 0.036 Uiso 1 1 calc R . .
C85 C 0.67105(14) -0.1798(4) 0.53643(12) 0.0351(9) Uani 1 1 d . . .
H85 H 0.6499 -0.2663 0.5255 0.042 Uiso 1 1 calc R . .
C86 C 0.71953(14) -0.1810(4) 0.53490(12) 0.0388(9) Uani 1 1 d . . .
H86 H 0.7320 -0.2688 0.5233 0.047 Uiso 1 1 calc R . .
C87 C 0.74935(14) -0.0523(4) 0.55052(12) 0.0344(9) Uani 1 1 d . . .
H87 H 0.7826 -0.0519 0.5500 0.041 Uiso 1 1 calc R . .
C88 C 0.73027(12) 0.0776(4) 0.56710(11) 0.0273(8) Uani 1 1 d . . .
N89 N 0.72950(9) 0.3368(3) 0.59343(9) 0.0246(6) Uani 1 1 d . . .
C90 C 0.75781(12) 0.2242(4) 0.58169(11) 0.0275(8) Uani 1 1 d . . .
C91 C 0.80639(13) 0.2585(5) 0.58291(12) 0.0358(9) Uani 1 1 d . . .
H91 H 0.8265 0.1802 0.5759 0.043 Uiso 1 1 calc R . .
C92 C 0.82487(13) 0.4083(5) 0.59451(13) 0.0425(10) Uani 1 1 d . . .
H92 H 0.8569 0.4346 0.5931 0.051 Uiso 1 1 calc R . .
C93 C 0.79670(13) 0.5201(5) 0.60816(12) 0.0365(9) Uani 1 1 d . . .
H93 H 0.8096 0.6215 0.6169 0.044 Uiso 1 1 calc R . .
C94 C 0.74910(12) 0.4806(4) 0.60877(11) 0.0272(8) Uani 1 1 d . . .
N95 N 0.66886(10) 0.5098(3) 0.61929(9) 0.0258(6) Uani 1 1 d . . .
C96 C 0.71460(12) 0.5778(4) 0.62429(11) 0.0278(8) Uani 1 1 d . . .
C97 C 0.72697(14) 0.7236(4) 0.64510(12) 0.0347(9) Uani 1 1 d . . .
H97 H 0.7584 0.7691 0.6482 0.042 Uiso 1 1 calc R . .
C98 C 0.69279(15) 0.8004(4) 0.66103(13) 0.0412(10) Uani 1 1 d . . .
H98 H 0.7007 0.8990 0.6752 0.049 Uiso 1 1 calc R . .
C99 C 0.64654(15) 0.7322(4) 0.65625(13) 0.0421(10) Uani 1 1 d . . .
H99 H 0.6228 0.7834 0.6671 0.050 Uiso 1 1 calc R . .
C100 C 0.63632(13) 0.5880(4) 0.63525(12) 0.0336(9) Uani 1 1 d . . .
H100 H 0.6050 0.5420 0.6319 0.040 Uiso 1 1 calc R . .
P1 P 0.89494(8) 0.8386(3) 0.54884(8) 0.0476(9) Uani 0.60 1 d PG A 1
F1 F 0.93267(11) 0.9128(4) 0.52534(12) 0.0484(11) Uani 0.60 1 d PG A 1
F2 F 0.85722(13) 0.7644(5) 0.57234(15) 0.0949(19) Uani 0.60 1 d PG A 1
F3 F 0.89007(16) 1.0056(4) 0.57041(13) 0.0722(17) Uani 0.60 1 d PG A 1
F4 F 0.89982(12) 0.6716(3) 0.52727(15) 0.0828(18) Uani 0.60 1 d PG A 1
F5 F 0.84944(10) 0.8822(4) 0.50617(11) 0.0742(15) Uani 0.60 1 d PG A 1
F6 F 0.94045(12) 0.7950(6) 0.59152(10) 0.0759(18) Uani 0.60 1 d PG A 1
P1' P 0.8793(3) 0.7805(9) 0.5355(3) 0.064(3) Uiso 0.16 1 d PG B 2
F1' F 0.9293(4) 0.8777(16) 0.5417(5) 0.087(3) Uiso 0.16 1 d PG B 2
F2' F 0.8293(4) 0.6833(15) 0.5293(5) 0.087(3) Uiso 0.16 1 d PG B 2
F3' F 0.8695(5) 0.8757(17) 0.5758(4) 0.087(3) Uiso 0.16 1 d PG B 2
F4' F 0.8892(5) 0.6853(16) 0.4951(4) 0.087(3) Uiso 0.16 1 d PG B 2
F5' F 0.8490(5) 0.9101(14) 0.5012(4) 0.087(3) Uiso 0.16 1 d PG B 2
F6' F 0.9096(5) 0.6509(15) 0.5697(4) 0.087(3) Uiso 0.16 1 d PG B 2
P1" P 0.8961(3) 0.8132(9) 0.5561(2) 0.052(2) Uiso 0.24 1 d PG C 3
F1" F 0.8697(4) 0.7713(15) 0.5929(3) 0.082(3) Uiso 0.24 1 d PG C 3
F2" F 0.9227(4) 0.8552(13) 0.5192(3) 0.082(3) Uiso 0.24 1 d PG C 3
F3" F 0.9035(4) 0.6302(9) 0.5485(4) 0.082(3) Uiso 0.24 1 d PG C 3
F4" F 0.8888(5) 0.9963(10) 0.5636(4) 0.082(3) Uiso 0.24 1 d PG C 3
F5" F 0.8436(3) 0.8087(13) 0.5183(3) 0.082(3) Uiso 0.24 1 d PG C 3
F6" F 0.9487(3) 0.8178(17) 0.5938(3) 0.082(3) Uiso 0.24 1 d PG C 3
P2 P 0.86829(10) 0.0298(4) 0.71654(10) 0.051(3) Uani 0.50 1 d PG D 1
F7 F 0.88831(18) 0.0635(6) 0.67498(14) 0.0591(16) Uani 0.50 1 d PG D 1
F8 F 0.8483(2) -0.0038(6) 0.75808(16) 0.085(2) Uani 0.50 1 d PG D 1
F9 F 0.81590(12) -0.0225(6) 0.68323(19) 0.0671(18) Uani 0.50 1 d PG D 1
F10 F 0.92068(13) 0.0822(9) 0.74983(16) 0.102(3) Uani 0.50 1 d PG D 1
F11 F 0.8876(2) -0.1474(5) 0.71849(19) 0.0748(14) Uani 0.50 1 d PG D 1
F12 F 0.84900(19) 0.2071(4) 0.71458(18) 0.062(2) Uani 0.50 1 d PG D 1
P2' P 0.8650(3) 0.0108(10) 0.7166(3) 0.060(5) Uiso 0.20 1 d PG E 2
F7' F 0.9029(5) 0.0695(18) 0.6911(5) 0.093(3) Uiso 0.20 1 d PG E 2
F8' F 0.8271(4) -0.0479(17) 0.7421(4) 0.093(3) Uiso 0.20 1 d PG E 2
F9' F 0.9104(4) -0.0192(16) 0.7606(3) 0.093(3) Uiso 0.20 1 d PG E 2
F10' F 0.8196(4) 0.0408(17) 0.6726(4) 0.093(3) Uiso 0.20 1 d PG E 2
F11' F 0.8601(5) 0.1867(11) 0.7326(5) 0.093(3) Uiso 0.20 1 d PG E 2
F12' F 0.8699(5) -0.1651(12) 0.7006(4) 0.093(3) Uiso 0.20 1 d PG E 2
P2" P 0.8711(2) 0.0317(10) 0.7216(2) 0.041(3) Uiso 0.30 1 d PG F 3
F7" F 0.8165(3) -0.0406(15) 0.7038(3) 0.091(3) Uiso 0.30 1 d PG F 3
F8" F 0.9257(3) 0.1039(17) 0.7393(4) 0.091(3) Uiso 0.30 1 d PG F 3
F9" F 0.8940(4) -0.1354(12) 0.7153(4) 0.091(3) Uiso 0.30 1 d PG F 3
F10" F 0.8482(5) 0.1987(11) 0.7278(4) 0.091(3) Uiso 0.30 1 d PG F 3
F11" F 0.8686(4) 0.0782(14) 0.6717(3) 0.091(3) Uiso 0.30 1 d PG F 3
F12" F 0.8736(4) -0.0149(14) 0.7714(2) 0.091(3) Uiso 0.30 1 d PG F 3

loop_
_atom_site_aniso_label
_atom_site_aniso_U_11
_atom_site_aniso_U_22
_atom_site_aniso_U_33
_atom_site_aniso_U_23
_atom_site_aniso_U_13
_atom_site_aniso_U_12
Ru1 0.01775(14) 0.02404(15) 0.02130(15) -0.00066(11) 0.00507(11) -0.00035(11)
Ru2 0.01774(14) 0.02489(15) 0.02538(16) -0.00297(12) 0.00689(11) -0.00182(11)
N1 0.0283(15) 0.0191(14) 0.0226(15) -0.0022(12) 0.0060(13) 0.0008(12)
C2 0.0265(19) 0.0249(19) 0.030(2) -0.0035(15) 0.0004(16) 0.0004(15)
C3 0.036(2) 0.032(2) 0.029(2) -0.0013(16) -0.0016(17) 0.0027(17)
C4 0.049(2) 0.039(2) 0.023(2) 0.0038(17) 0.0039(18) 0.0039(19)
C5 0.042(2) 0.031(2) 0.029(2) 0.0003(16) 0.0111(17) 0.0032(17)
C6 0.052(3) 0.056(3) 0.031(2) 0.0117(19) 0.020(2) 0.003(2)
C7 0.042(2) 0.054(3) 0.044(2) 0.006(2) 0.027(2) -0.003(2)
C8 0.031(2) 0.034(2) 0.036(2) 0.0023(17) 0.0169(17) 0.0006(16)
C9 0.0246(19) 0.038(2) 0.046(2) 0.0006(18) 0.0188(17) -0.0018(16)
C10 0.0235(18) 0.0280(19) 0.038(2) -0.0007(16) 0.0096(16) 0.0006(15)
C11 0.0213(18) 0.042(2) 0.045(2) 0.0029(18) 0.0088(17) 0.0003(16)
C12 0.0219(18) 0.038(2) 0.038(2) 0.0056(17) 0.0017(16) -0.0016(16)
C13 0.0214(17) 0.0262(19) 0.034(2) 0.0004(15) 0.0045(15) 0.0012(14)
C14 0.0289(19) 0.032(2) 0.028(2) -0.0022(16) 0.0014(16) 0.0004(16)
C15 0.0308(19) 0.0251(18) 0.0254(19) 0.0003(15) 0.0057(15) 0.0044(15)
C16 0.039(2) 0.0266(19) 0.0259(19) 0.0019(15) 0.0084(16) 0.0068(16)
C17 0.043(2) 0.029(2) 0.028(2) 0.0026(16) 0.0138(17) 0.0097(16)
C18 0.031(2) 0.034(2) 0.039(2) 0.0063(17) 0.0144(17) 0.0033(16)
C19 0.0247(18) 0.031(2) 0.029(2) 0.0019(16) 0.0074(15) 0.0020(15)
C20 0.0255(18) 0.0218(18) 0.0251(18) -0.0001(14) 0.0061(15) 0.0028(14)
C21 0.0238(17) 0.0223(17) 0.0257(18) -0.0006(14) 0.0074(14) 0.0003(14)
C22 0.0249(18) 0.0238(17) 0.0229(18) 0.0014(14) 0.0036(15) 0.0035(14)
C23 0.0203(17) 0.0248(18) 0.0297(19) -0.0006(15) 0.0063(15) 0.0007(14)
N24 0.0230(15) 0.0230(15) 0.0256(16) 0.0006(12) 0.0074(13) 0.0000(12)
C25 0.0309(19) 0.0236(18) 0.0255(19) 0.0001(15) 0.0125(15) 0.0007(15)
C26 0.0294(19) 0.0208(17) 0.0292(19) -0.0013(15) 0.0115(16) 0.0006(14)
C27 0.033(2) 0.050(3) 0.038(2) -0.0044(19) -0.0010(18) -0.0032(18)
C28 0.045(2) 0.058(3) 0.031(2) -0.006(2) -0.0036(19) -0.004(2)
C29 0.049(2) 0.039(2) 0.023(2) -0.0017(17) 0.0035(17) 0.0064(19)
C30 0.066(3) 0.052(3) 0.026(2) -0.0040(19) 0.007(2) 0.007(2)
C31 0.083(3) 0.047(3) 0.026(2) 0.0029(19) 0.022(2) 0.013(2)
C32 0.062(3) 0.036(2) 0.035(2) 0.0059(18) 0.023(2) 0.009(2)
N33 0.0212(14) 0.0282(16) 0.0209(15) 0.0003(12) 0.0043(12) 0.0009(12)
C34 0.0254(18) 0.0288(19) 0.030(2) -0.0010(16) 0.0050(15) -0.0018(15)
C35 0.032(2) 0.029(2) 0.031(2) -0.0014(16) 0.0021(16) 0.0003(16)
C36 0.041(2) 0.032(2) 0.028(2) -0.0032(16) 0.0093(17) 0.0083(17)
C37 0.031(2) 0.038(2) 0.031(2) -0.0013(17) 0.0125(16) 0.0039(17)
C38 0.0229(18) 0.033(2) 0.0205(18) 0.0039(14) 0.0035(15) 0.0032(14)
N39 0.0218(14) 0.0250(15) 0.0169(14) 0.0024(12) 0.0022(11) -0.0002(12)
C40 0.0226(17) 0.0329(19) 0.0207(18) 0.0022(15) 0.0054(14) 0.0024(15)
C41 0.0248(19) 0.045(2) 0.033(2) 0.0005(17) 0.0129(16) 0.0038(17)
C42 0.0259(19) 0.048(2) 0.041(2) 0.0018(19) 0.0118(17) -0.0093(17)
C43 0.0268(19) 0.037(2) 0.035(2) 0.0005(17) 0.0055(16) -0.0098(17)
C44 0.0238(18) 0.0282(19) 0.0221(18) 0.0019(15) 0.0011(14) -0.0028(15)
N45 0.0242(15) 0.0260(15) 0.0213(15) 0.0020(12) 0.0031(12) 0.0026(12)
C46 0.0261(18) 0.0278(19) 0.0221(18) 0.0052(14) 0.0013(15) 0.0025(15)
C47 0.036(2) 0.0259(19) 0.033(2) 0.0024(16) -0.0006(17) -0.0033(16)
C48 0.048(2) 0.025(2) 0.039(2) -0.0061(17) 0.0016(19) 0.0045(18)
C49 0.044(2) 0.034(2) 0.041(2) -0.0060(18) 0.0120(19) 0.0112(18)
C50 0.0297(19) 0.029(2) 0.034(2) 0.0013(16) 0.0072(17) 0.0058(15)
N51 0.0280(16) 0.0226(15) 0.0268(16) -0.0059(12) 0.0097(13) -0.0018(12)
C52 0.033(2) 0.031(2) 0.031(2) -0.0071(16) 0.0081(17) -0.0010(16)
C53 0.043(2) 0.045(2) 0.027(2) -0.0069(18) 0.0040(18) 0.0016(19)
C54 0.056(3) 0.045(2) 0.025(2) -0.0044(18) 0.013(2) 0.000(2)
C55 0.046(2) 0.035(2) 0.031(2) -0.0060(17) 0.0200(18) -0.0012(17)
C56 0.056(3) 0.052(3) 0.035(2) -0.003(2) 0.029(2) -0.006(2)
C57 0.050(3) 0.057(3) 0.049(3) -0.006(2) 0.035(2) -0.014(2)
C58 0.036(2) 0.039(2) 0.043(2) -0.0085(18) 0.0224(19) -0.0080(17)
C59 0.028(2) 0.049(2) 0.056(3) -0.015(2) 0.024(2) -0.0146(18)
C60 0.0255(19) 0.036(2) 0.045(2) -0.0123(18) 0.0130(17) -0.0053(16)
C61 0.027(2) 0.077(3) 0.057(3) -0.011(3) 0.011(2) -0.010(2)
C62 0.026(2) 0.081(3) 0.054(3) 0.008(2) 0.000(2) -0.011(2)
C63 0.0252(19) 0.031(2) 0.039(2) -0.0028(17) 0.0037(17) 0.0002(16)
C64 0.029(2) 0.038(2) 0.037(2) -0.0015(18) -0.0012(17) 0.0065(17)
C65 0.032(2) 0.029(2) 0.034(2) -0.0043(16) 0.0062(17) 0.0051(16)
C66 0.042(2) 0.030(2) 0.031(2) -0.0004(16) 0.0081(17) 0.0079(17)
C67 0.053(2) 0.031(2) 0.032(2) -0.0034(17) 0.0156(19) 0.0000(18)
C68 0.040(2) 0.037(2) 0.035(2) -0.0048(18) 0.0153(18) -0.0080(17)
C69 0.032(2) 0.031(2) 0.030(2) -0.0060(16) 0.0057(16) -0.0030(16)
C70 0.0285(19) 0.0235(18) 0.0265(19) -0.0035(15) 0.0047(15) 0.0009(15)
C71 0.0241(18) 0.0215(17) 0.034(2) -0.0048(15) 0.0085(15) 0.0020(14)
C72 0.0224(18) 0.0243(18) 0.035(2) -0.0052(15) 0.0068(16) 0.0009(14)
C73 0.0200(18) 0.0272(18) 0.038(2) -0.0086(16) 0.0108(16) -0.0024(14)
N74 0.0234(15) 0.0249(15) 0.0313(17) -0.0054(13) 0.0098(13) -0.0030(12)
C75 0.0318(19) 0.0275(19) 0.031(2) -0.0052(16) 0.0152(16) -0.0012(15)
C76 0.0313(19) 0.0255(18) 0.031(2) -0.0065(15) 0.0154(16) -0.0018(15)
C77 0.033(2) 0.075(3) 0.046(3) 0.005(2) -0.003(2) 0.002(2)
C78 0.041(3) 0.085(4) 0.041(3) 0.007(3) -0.005(2) 0.010(2)
C79 0.052(3) 0.048(2) 0.030(2) 0.0028(19) 0.0053(19) 0.015(2)
C80 0.065(3) 0.065(3) 0.034(2) 0.008(2) 0.005(2) 0.015(3)
C81 0.083(4) 0.058(3) 0.036(3) 0.007(2) 0.023(3) 0.007(3)
C82 0.065(3) 0.043(2) 0.038(2) 0.000(2) 0.020(2) -0.004(2)
N83 0.0263(15) 0.0279(16) 0.0228(15) 0.0005(12) 0.0070(12) -0.0015(12)
C84 0.0292(19) 0.030(2) 0.0293(19) -0.0012(16) 0.0053(16) 0.0000(16)
C85 0.042(2) 0.028(2) 0.030(2) -0.0047(16) 0.0028(17) -0.0019(17)
C86 0.053(3) 0.034(2) 0.029(2) -0.0034(17) 0.0125(18) 0.0114(19)
C87 0.034(2) 0.042(2) 0.029(2) -0.0003(17) 0.0142(17) 0.0099(18)
C88 0.0256(18) 0.033(2) 0.0237(18) 0.0031(15) 0.0078(15) 0.0025(15)
N89 0.0243(15) 0.0303(16) 0.0189(14) 0.0006(12) 0.0058(12) -0.0033(12)
C90 0.0253(18) 0.033(2) 0.0243(19) 0.0027(15) 0.0083(15) 0.0033(15)
C91 0.0251(19) 0.052(3) 0.033(2) 0.0053(18) 0.0124(17) 0.0055(17)
C92 0.0220(19) 0.059(3) 0.047(2) 0.004(2) 0.0117(18) -0.0092(19)
C93 0.0274(19) 0.046(2) 0.034(2) 0.0040(18) 0.0062(17) -0.0116(18)
C94 0.0258(18) 0.031(2) 0.0231(18) 0.0034(15) 0.0039(15) -0.0059(15)
N95 0.0246(15) 0.0267(15) 0.0248(15) 0.0000(12) 0.0053(12) 0.0009(12)
C96 0.0297(19) 0.0273(19) 0.0230(18) 0.0040(15) 0.0027(15) -0.0032(15)
C97 0.040(2) 0.030(2) 0.029(2) 0.0014(16) 0.0031(17) -0.0066(17)
C98 0.058(3) 0.024(2) 0.037(2) -0.0033(17) 0.007(2) 0.0012(19)
C99 0.048(2) 0.034(2) 0.043(2) -0.0054(18) 0.012(2) 0.0115(19)
C100 0.030(2) 0.032(2) 0.038(2) -0.0017(17) 0.0078(17) 0.0049(16)
P1 0.0321(12) 0.0410(15) 0.081(2) 0.0155(14) 0.0343(12) 0.0114(10)
F1 0.045(2) 0.056(3) 0.053(3) -0.005(2) 0.029(2) -0.009(2)
F2 0.055(2) 0.091(4) 0.165(5) 0.079(4) 0.073 0.014(3)
F3 0.099(4) 0.059(3) 0.079(4) 0.012(2) 0.057(3) 0.047(3)
F4 0.062(3) 0.045(3) 0.137(5) -0.027(3) 0.023(3) 0.000(2)
F5 0.043(3) 0.071(3) 0.106(4) 0.028(3) 0.018(3) 0.011(2)
F6 0.059(3) 0.098(4) 0.071(3) 0.027(3) 0.020(3) 0.039(3)
P2 0.043(3) 0.038(2) 0.089(5) 0.0052(15) 0.044(2) 0.0065(12)
F7 0.046(3) 0.073(4) 0.070(4) 0.020(3) 0.036(3) -0.012(3)
F8 0.091(5) 0.116(6) 0.071(4) 0.016(4) 0.060(4) 0.030(5)
F9 0.046(3) 0.047(3) 0.107(5) -0.016(4) 0.022(3) -0.029(3)
F10 0.044(4) 0.122(7) 0.111(7) 0.001(5) -0.020(4) -0.005(4)
F11 0.095(3) 0.032(3) 0.131 0.030(3) 0.085 0.037(3)
F12 0.036(3) 0.022(2) 0.128(6) -0.009(3) 0.023(3) 0.004(2)

loop_
_atom_type_symbol
_atom_type_description
_atom_type_scat_dispersion_real
_atom_type_scat_dispersion_imag
_atom_type_scat_source
C C 0.0033 0.0016 'International Tables Vol C Tables 4.2.6.8 and 6.1.1.4'
H H 0.0000 0.0000 'International Tables Vol C Tables 4.2.6.8 and 6.1.1.4'
N N 0.0061 0.0033 'International Tables Vol C Tables 4.2.6.8 and 6.1.1.4'
F F 0.0171 0.0103 'International Tables Vol C Tables 4.2.6.8 and 6.1.1.4'
P P 0.1023 0.0942 'International Tables Vol C Tables 4.2.6.8 and 6.1.1.4'
Ru Ru -1.2594 0.8363 'International Tables Vol C Tables 4.2.6.8 and 6.1.1.4'

loop_
_geom_angle_atom_site_label_1
_geom_angle_atom_site_label_2
_geom_angle_atom_site_label_3
_geom_angle
_geom_angle_site_symmetry_1
_geom_angle_site_symmetry_3
_geom_angle_publ_flag
N39 Ru1 N24 176.03(11) . . ?
N39 Ru1 N45 79.24(11) . . ?
N24 Ru1 N45 98.11(11) . . ?
N39 Ru1 N33 78.94(10) . . ?
N24 Ru1 N33 103.60(10) . . ?
N45 Ru1 N33 158.13(10) . . ?
N39 Ru1 C21 104.66(11) . . ?
N24 Ru1 C21 78.68(11) . . ?
N45 Ru1 C21 100.92(11) . . ?
N33 Ru1 C21 86.05(11) . . ?
N39 Ru1 N1 100.05(10) . . ?
N24 Ru1 N1 76.68(10) . . ?
N45 Ru1 N1 84.87(10) . . ?
N33 Ru1 N1 97.49(10) . . ?
C21 Ru1 N1 155.25(11) . . ?
N89 Ru2 N74 174.71(11) . . ?
N89 Ru2 N83 79.17(11) . . ?
N74 Ru2 N83 100.25(11) . . ?
N89 Ru2 N95 78.98(11) . . ?
N74 Ru2 N95 101.48(11) . . ?
N83 Ru2 N95 158.15(10) . . ?
N89 Ru2 C71 106.48(12) . . ?
N74 Ru2 C71 78.73(12) . . ?
N83 Ru2 C71 88.64(11) . . ?
N95 Ru2 C71 97.85(11) . . ?
N89 Ru2 N51 97.58(10) . . ?
N74 Ru2 N51 77.23(11) . . ?
N83 Ru2 N51 96.15(10) . . ?
N95 Ru2 N51 86.40(10) . . ?
C71 Ru2 N51 155.95(11) . . ?
C2 N1 C26 116.9(3) . . ?
C2 N1 Ru1 131.3(2) . . ?
C26 N1 Ru1 111.7(2) . . ?
N1 C2 C3 122.7(3) . . ?
C4 C3 C2 120.0(3) . . ?
C3 C4 C5 119.7(3) . . ?
C4 C5 C26 116.8(3) . . ?
C4 C5 C6 125.7(3) . . ?
C26 C5 C6 117.4(3) . . ?
C7 C6 C5 122.9(4) . . ?
C6 C7 C8 121.2(3) . . ?
C25 C8 C9 117.0(3) . . ?
C25 C8 C7 116.2(3) . . ?
C9 C8 C7 126.8(3) . . ?
C10 C9 C8 120.9(3) . . ?
C9 C10 C23 118.3(3) . . ?
C9 C10 C11 127.1(3) . . ?
C23 C10 C11 114.5(3) . . ?
C10 C11 C12 112.0(3) . . ?
C11 C12 C13 114.0(3) . . ?
C22 C13 C14 118.7(3) . . ?
C22 C13 C12 118.0(3) . . ?
C14 C13 C12 123.0(3) . . ?
C13 C14 C15 118.5(3) . . ?
C13 C14 C27 123.2(3) . . ?
C15 C14 C27 118.2(3) . . ?
C16 C15 C14 119.0(3) . . ?
C16 C15 C20 120.1(3) . . ?
C14 C15 C20 120.9(3) . . ?
C29 C16 C15 120.7(3) . . ?
C29 C16 C17 118.8(3) . . ?
C15 C16 C17 120.5(3) . . ?
C32 C17 C18 122.6(4) . . ?
C32 C17 C16 119.2(4) . . ?
C18 C17 C16 118.2(3) . . ?
C19 C18 C17 121.5(3) . . ?
C18 C19 C20 122.9(3) . . ?
C21 C20 C15 121.2(3) . . ?
C21 C20 C19 122.2(3) . . ?
C15 C20 C19 116.6(3) . . ?
C20 C21 C22 114.4(3) . . ?
C20 C21 Ru1 133.1(2) . . ?
C22 C21 Ru1 111.7(2) . . ?
C13 C22 C21 125.9(3) . . ?
C13 C22 C23 118.1(3) . . ?
C21 C22 C23 115.8(3) . . ?
N24 C23 C10 121.5(3) . . ?
N24 C23 C22 112.9(3) . . ?
C10 C23 C22 125.6(3) . . ?
C23 N24 C25 120.1(3) . . ?
C23 N24 Ru1 120.2(2) . . ?
C25 N24 Ru1 119.6(2) . . ?
N24 C25 C8 122.1(3) . . ?
N24 C25 C26 114.9(3) . . ?
C8 C25 C26 123.0(3) . . ?
N1 C26 C5 123.9(3) . . ?
N1 C26 C25 116.8(3) . . ?
C5 C26 C25 119.3(3) . . ?
C28 C27 C14 122.2(4) . . ?
C27 C28 C29 121.6(4) . . ?
C30 C29 C16 119.4(4) . . ?
C30 C29 C28 122.4(4) . . ?
C16 C29 C28 118.2(3) . . ?
C31 C30 C29 121.2(4) . . ?
C30 C31 C32 120.6(4) . . ?
C31 C32 C17 120.8(4) . . ?
C34 N33 C38 117.3(3) . . ?
C34 N33 Ru1 128.3(2) . . ?
C38 N33 Ru1 114.3(2) . . ?
N33 C34 C35 123.3(3) . . ?
C34 C35 C36 119.0(3) . . ?
C37 C36 C35 119.2(3) . . ?
C36 C37 C38 119.7(3) . . ?
N33 C38 C37 121.5(3) . . ?
N33 C38 C40 114.5(3) . . ?
C37 C38 C40 124.0(3) . . ?
C40 N39 C44 120.9(3) . . ?
C40 N39 Ru1 119.8(2) . . ?
C44 N39 Ru1 119.2(2) . . ?
N39 C40 C41 120.4(3) . . ?
N39 C40 C38 112.4(3) . . ?
C41 C40 C38 127.1(3) . . ?
C40 C41 C42 118.9(3) . . ?
C43 C42 C41 120.4(3) . . ?
C44 C43 C42 119.4(3) . . ?
N39 C44 C43 119.7(3) . . ?
N39 C44 C46 112.3(3) . . ?
C43 C44 C46 127.9(3) . . ?
C50 N45 C46 117.6(3) . . ?
C50 N45 Ru1 127.8(2) . . ?
C46 N45 Ru1 113.9(2) . . ?
N45 C46 C47 121.2(3) . . ?
N45 C46 C44 115.0(3) . . ?
C47 C46 C44 123.7(3) . . ?
C48 C47 C46 119.6(3) . . ?
C49 C48 C47 119.1(3) . . ?
C50 C49 C48 119.1(4) . . ?
N45 C50 C49 123.3(3) . . ?
C52 N51 C76 116.5(3) . . ?
C52 N51 Ru2 131.5(2) . . ?
C76 N51 Ru2 112.0(2) . . ?
N51 C52 C53 123.3(3) . . ?
C54 C53 C52 119.8(4) . . ?
C53 C54 C55 119.6(4) . . ?
C54 C55 C76 116.7(3) . . ?
C54 C55 C56 125.9(4) . . ?
C76 C55 C56 117.4(3) . . ?
C57 C56 C55 122.8(4) . . ?
C56 C57 C58 121.2(3) . . ?
C75 C58 C59 117.0(3) . . ?
C75 C58 C57 116.4(3) . . ?
C59 C58 C57 126.5(3) . . ?
C60 C59 C58 120.9(3) . . ?
C59 C60 C73 118.7(3) . . ?
C59 C60 C61 125.4(3) . . ?
C73 C60 C61 115.8(3) . . ?
C62 C61 C60 117.3(3) . . ?
C61 C62 C63 119.0(4) . . ?
C64 C63 C72 118.9(3) . . ?
C64 C63 C62 122.4(3) . . ?
C72 C63 C62 118.7(3) . . ?
C63 C64 C65 119.2(3) . . ?
C63 C64 C77 123.2(4) . . ?
C65 C64 C77 117.6(4) . . ?
C66 C65 C64 119.5(3) . . ?
C66 C65 C70 120.3(3) . . ?
C64 C65 C70 120.3(3) . . ?
C67 C66 C65 120.8(3) . . ?
C67 C66 C79 118.8(4) . . ?
C65 C66 C79 120.3(3) . . ?
C82 C67 C66 119.6(4) . . ?
C82 C67 C68 122.4(4) . . ?
C66 C67 C68 118.0(3) . . ?
C69 C68 C67 121.4(3) . . ?
C68 C69 C70 123.0(3) . . ?
C71 C70 C65 121.4(3) . . ?
C71 C70 C69 122.3(3) . . ?
C65 C70 C69 116.3(3) . . ?
C70 C71 C72 114.8(3) . . ?
C70 C71 Ru2 133.3(2) . . ?
C72 C71 Ru2 111.8(2) . . ?
C63 C72 C71 125.2(3) . . ?
C63 C72 C73 118.8(3) . . ?
C71 C72 C73 115.9(3) . . ?
N74 C73 C60 120.8(3) . . ?
N74 C73 C72 113.1(3) . . ?
C60 C73 C72 126.1(3) . . ?
C73 N74 C75 120.3(3) . . ?
C73 N74 Ru2 120.4(2) . . ?
C75 N74 Ru2 119.2(2) . . ?
N74 C75 C58 122.2(3) . . ?
N74 C75 C76 115.4(3) . . ?
C58 C75 C76 122.4(3) . . ?
N51 C76 C55 124.1(3) . . ?
N51 C76 C75 116.1(3) . . ?
C55 C76 C75 119.8(3) . . ?
C78 C77 C64 122.5(4) . . ?
C77 C78 C79 121.2(4) . . ?
C80 C79 C78 122.3(4) . . ?
C80 C79 C66 119.0(4) . . ?
C78 C79 C66 118.6(4) . . ?
C81 C80 C79 121.4(4) . . ?
C80 C81 C82 120.3(4) . . ?
C81 C82 C67 120.8(4) . . ?
C84 N83 C88 117.7(3) . . ?
C84 N83 Ru2 128.2(2) . . ?
C88 N83 Ru2 114.1(2) . . ?
N83 C84 C85 122.8(3) . . ?
C84 C85 C86 119.4(3) . . ?
C87 C86 C85 119.1(3) . . ?
C86 C87 C88 119.9(3) . . ?
N83 C88 C87 121.0(3) . . ?
N83 C88 C90 114.8(3) . . ?
C87 C88 C90 124.1(3) . . ?
C90 N89 C94 120.9(3) . . ?
C90 N89 Ru2 119.3(2) . . ?
C94 N89 Ru2 119.5(2) . . ?
N89 C90 C91 119.9(3) . . ?
N89 C90 C88 112.4(3) . . ?
C91 C90 C88 127.7(3) . . ?
C92 C91 C90 119.4(3) . . ?
C91 C92 C93 120.4(3) . . ?
C92 C93 C94 119.0(4) . . ?
N89 C94 C93 120.0(3) . . ?
N89 C94 C96 112.4(3) . . ?
C93 C94 C96 127.5(3) . . ?
C100 N95 C96 118.0(3) . . ?
C100 N95 Ru2 127.2(2) . . ?
C96 N95 Ru2 114.3(2) . . ?
N95 C96 C97 121.3(3) . . ?
N95 C96 C94 114.7(3) . . ?
C97 C96 C94 123.9(3) . . ?
C98 C97 C96 119.1(4) . . ?
C97 C98 C99 120.0(4) . . ?
C100 C99 C98 118.3(4) . . ?
N95 C100 C99 123.3(4) . . ?
F5 P1 F4 90.0 . . ?
F5 P1 F2 90.0 . . ?
F4 P1 F2 90.0 . . ?
F5 P1 F3 90.0 . . ?
F4 P1 F3 180.0 . . ?
F2 P1 F3 90.0 . . ?
F5 P1 F6 180.00(17) . . ?
F4 P1 F6 90.0 . . ?
F2 P1 F6 90.0 . . ?
F3 P1 F6 90.0 . . ?
F5 P1 F1 90.0 . . ?
F4 P1 F1 90.0 . . ?
F2 P1 F1 180.0(2) . . ?
F3 P1 F1 90.0 . . ?
F6 P1 F1 90.0 . . ?
F3' P1' F1' 90.0 . . ?
F3' P1' F2' 90.0 . . ?
F1' P1' F2' 180.0 . . ?
F3' P1' F4' 180.0(4) . . ?
F1' P1' F4' 90.0 . . ?
F2' P1' F4' 90.0 . . ?
F3' P1' F6' 90.0 . . ?
F1' P1' F6' 90.0 . . ?
F2' P1' F6' 90.0 . . ?
F4' P1' F6' 90.0 . . ?
F3' P1' F5' 90.0 . . ?
F1' P1' F5' 90.0 . . ?
F2' P1' F5' 90.0 . . ?
F4' P1' F5' 90.0 . . ?
F6' P1' F5' 180.0 . . ?
F1" P1" F5" 90.0 . . ?
F1" P1" F6" 90.0 . . ?
F5" P1" F6" 180.0 . . ?
F1" P1" F4" 90.0 . . ?
F5" P1" F4" 90.0 . . ?
F6" P1" F4" 90.0 . . ?
F1" P1" F3" 90.0 . . ?
F5" P1" F3" 90.0 . . ?
F6" P1" F3" 90.0 . . ?
F4" P1" F3" 180.0 . . ?
F1" P1" F2" 180.0 . . ?
F5" P1" F2" 90.0 . . ?
F6" P1" F2" 90.0 . . ?
F4" P1" F2" 90.0 . . ?
F3" P1" F2" 90.0 . . ?
F10 P2 F8 90.0 . . ?
F10 P2 F11 90.0 . . ?
F8 P2 F11 90.0 . . ?
F10 P2 F9 180.0 . . ?
F8 P2 F9 90.0 . . ?
F11 P2 F9 90.0 . . ?
F10 P2 F12 90.0 . . ?
F8 P2 F12 90.0 . . ?
F11 P2 F12 180.0 . . ?
F9 P2 F12 90.0 . . ?
F10 P2 F7 90.0 . . ?
F8 P2 F7 180.0 . . ?
F11 P2 F7 90.0 . . ?
F9 P2 F7 90.0 . . ?
F12 P2 F7 90.0 . . ?
F8' P2' F9' 90.0 . . ?
F8' P2' F11' 90.0 . . ?
F9' P2' F11' 90.0 . . ?
F8' P2' F12' 90.0 . . ?
F9' P2' F12' 90.0 . . ?
F11' P2' F12' 180.0 . . ?
F8' P2' F10' 90.0 . . ?
F9' P2' F10' 180.0 . . ?
F11' P2' F10' 90.0 . . ?
F12' P2' F10' 90.0 . . ?
F8' P2' F7' 180.0(10) . . ?
F9' P2' F7' 90.0 . . ?
F11' P2' F7' 90.0 . . ?
F12' P2' F7' 90.0 . . ?
F10' P2' F7' 90.0 . . ?
F10" P2" F12" 90.0 . . ?
F10" P2" F8" 90.0 . . ?
F12" P2" F8" 90.0 . . ?
F10" P2" F7" 90.0 . . ?
F12" P2" F7" 90.0 . . ?
F8" P2" F7" 180.0 . . ?
F10" P2" F11" 90.0 . . ?
F12" P2" F11" 180.0 . . ?
F8" P2" F11" 90.0 . . ?
F7" P2" F11" 90.0 . . ?
F10" P2" F9" 180.0 . . ?
F12" P2" F9" 90.0 . . ?
F8" P2" F9" 90.0 . . ?
F7" P2" F9" 90.0 . . ?
F11" P2" F9" 90.0 . . ?

loop_
_geom_bond_atom_site_label_1
_geom_bond_atom_site_label_2
_geom_bond_distance
_geom_bond_site_symmetry_2
_geom_bond_publ_flag
Ru1 N39 1.959(3) . ?
Ru1 N24 2.007(3) . ?
Ru1 N45 2.064(3) . ?
Ru1 N33 2.063(3) . ?
Ru1 C21 2.091(3) . ?
Ru1 N1 2.188(3) . ?
Ru2 N89 1.959(3) . ?
Ru2 N74 2.000(3) . ?
Ru2 N83 2.053(3) . ?
Ru2 N95 2.059(3) . ?
Ru2 C71 2.092(3) . ?
Ru2 N51 2.177(3) . ?
N1 C2 1.334(4) . ?
N1 C26 1.371(4) . ?
C2 C3 1.401(5) . ?
C3 C4 1.364(5) . ?
C4 C5 1.399(5) . ?
C5 C26 1.405(5) . ?
C5 C6 1.430(5) . ?
C6 C7 1.350(5) . ?
C7 C8 1.437(5) . ?
C8 C25 1.403(5) . ?
C8 C9 1.414(5) . ?
C9 C10 1.370(5) . ?
C10 C23 1.416(4) . ?
C10 C11 1.508(5) . ?
C11 C12 1.523(5) . ?
C12 C13 1.528(4) . ?
C13 C22 1.391(5) . ?
C13 C14 1.404(5) . ?
C14 C15 1.430(5) . ?
C14 C27 1.440(5) . ?
C15 C16 1.428(5) . ?
C15 C20 1.440(5) . ?
C16 C29 1.427(5) . ?
C16 C17 1.427(5) . ?
C17 C32 1.400(5) . ?
C17 C18 1.428(5) . ?
C18 C19 1.345(5) . ?
C19 C20 1.447(5) . ?
C20 C21 1.415(4) . ?
C21 C22 1.433(4) . ?
C22 C23 1.445(5) . ?
C23 N24 1.336(4) . ?
N24 C25 1.353(4) . ?
C25 C26 1.418(5) . ?
C27 C28 1.336(5) . ?
C28 C29 1.427(6) . ?
C29 C30 1.392(5) . ?
C30 C31 1.372(6) . ?
C31 C32 1.385(6) . ?
N33 C34 1.345(4) . ?
N33 C38 1.378(4) . ?
C34 C35 1.377(5) . ?
C35 C36 1.379(5) . ?
C36 C37 1.375(5) . ?
C37 C38 1.386(5) . ?
C38 C40 1.467(5) . ?
N39 C40 1.360(4) . ?
N39 C44 1.369(4) . ?
C40 C41 1.382(5) . ?
C41 C42 1.386(5) . ?
C42 C43 1.382(5) . ?
C43 C44 1.383(5) . ?
C44 C46 1.464(5) . ?
N45 C50 1.346(4) . ?
N45 C46 1.372(4) . ?
C46 C47 1.391(5) . ?
C47 C48 1.378(5) . ?
C48 C49 1.379(5) . ?
C49 C50 1.373(5) . ?
N51 C52 1.331(4) . ?
N51 C76 1.375(4) . ?
C52 C53 1.391(5) . ?
C53 C54 1.374(5) . ?
C54 C55 1.398(5) . ?
C55 C76 1.405(5) . ?
C55 C56 1.425(5) . ?
C56 C57 1.348(6) . ?
C57 C58 1.447(5) . ?
C58 C75 1.396(5) . ?
C58 C59 1.413(5) . ?
C59 C60 1.370(5) . ?
C60 C73 1.416(5) . ?
C60 C61 1.498(5) . ?
C61 C62 1.479(6) . ?
C62 C63 1.514(5) . ?
C63 C64 1.393(5) . ?
C63 C72 1.400(5) . ?
C64 C65 1.436(5) . ?
C64 C77 1.436(5) . ?
C65 C66 1.425(5) . ?
C65 C70 1.441(5) . ?
C66 C67 1.419(5) . ?
C66 C79 1.429(5) . ?
C67 C82 1.401(5) . ?
C67 C68 1.427(5) . ?
C68 C69 1.350(5) . ?
C69 C70 1.439(5) . ?
C70 C71 1.416(5) . ?
C71 C72 1.437(4) . ?
C72 C73 1.443(5) . ?
C73 N74 1.341(4) . ?
N74 C75 1.355(4) . ?
C75 C76 1.423(5) . ?
C77 C78 1.345(6) . ?
C78 C79 1.421(6) . ?
C79 C80 1.398(6) . ?
C80 C81 1.376(6) . ?
C81 C82 1.383(6) . ?
N83 C84 1.351(4) . ?
N83 C88 1.375(4) . ?
C84 C85 1.372(5) . ?
C85 C86 1.378(5) . ?
C86 C87 1.372(5) . ?
C87 C88 1.390(5) . ?
C88 C90 1.461(5) . ?
N89 C90 1.360(4) . ?
N89 C94 1.363(4) . ?
C90 C91 1.385(5) . ?
C91 C92 1.377(5) . ?
C92 C93 1.381(5) . ?
C93 C94 1.385(5) . ?
C94 C96 1.462(5) . ?
N95 C100 1.341(4) . ?
N95 C96 1.374(4) . ?
C96 C97 1.390(5) . ?
C97 C98 1.372(5) . ?
C98 C99 1.389(5) . ?
C99 C100 1.375(5) . ?
P1 F5 1.5898 . ?
P1 F4 1.5900 . ?
P1 F2 1.5900 . ?
P1 F3 1.5900 . ?
P1 F6 1.5901 . ?
P1 F1 1.5902 . ?
P1' F3' 1.5899 . ?
P1' F1' 1.5899 . ?
P1' F2' 1.5900 . ?
P1' F4' 1.5900 . ?
P1' F6' 1.5900 . ?
P1' F5' 1.5901 . ?
P1" F1" 1.5897 . ?
P1" F5" 1.5899 . ?
P1" F6" 1.5899 . ?
P1" F4" 1.5899 . ?
P1" F3" 1.5901 . ?
P1" F2" 1.5904 . ?
P2 F10 1.5898 . ?
P2 F8 1.5899 . ?
P2 F11 1.5899 . ?
P2 F9 1.5901 . ?
P2 F12 1.5901 . ?
P2 F7 1.5901 . ?
P2' F8' 1.5898 . ?
P2' F9' 1.5899 . ?
P2' F11' 1.5899 . ?
P2' F12' 1.5900 . ?
P2' F10' 1.5901 . ?
P2' F7' 1.5901 . ?
P2" F10" 1.5898 . ?
P2" F12" 1.5898 . ?
P2" F8" 1.5900 . ?
P2" F7" 1.5901 . ?
P2" F11" 1.5901 . ?
P2" F9" 1.5902 . ?

loop_
_geom_torsion_atom_site_label_1
_geom_torsion_atom_site_label_2
_geom_torsion_atom_site_label_3
_geom_torsion_atom_site_label_4
_geom_torsion
_geom_torsion_site_symmetry_1
_geom_torsion_site_symmetry_2
_geom_torsion_site_symmetry_3
_geom_torsion_site_symmetry_4
_geom_torsion_publ_flag
N39 Ru1 N1 C2 -3.1(3) . . . . ?
N24 Ru1 N1 C2 179.2(3) . . . . ?
N45 Ru1 N1 C2 -81.2(3) . . . . ?
N33 Ru1 N1 C2 77.0(3) . . . . ?
C21 Ru1 N1 C2 173.8(3) . . . . ?
N39 Ru1 N1 C26 173.1(2) . . . . ?
N24 Ru1 N1 C26 -4.6(2) . . . . ?
N45 Ru1 N1 C26 95.0(2) . . . . ?
N33 Ru1 N1 C26 -106.9(2) . . . . ?
C21 Ru1 N1 C26 -10.0(4) . . . . ?
C26 N1 C2 C3 1.8(5) . . . . ?
Ru1 N1 C2 C3 177.7(2) . . . . ?
N1 C2 C3 C4 -2.1(5) . . . . ?
C2 C3 C4 C5 0.6(6) . . . . ?
C3 C4 C5 C26 1.1(5) . . . . ?
C3 C4 C5 C6 -179.9(4) . . . . ?
C4 C5 C6 C7 -179.4(4) . . . . ?
C26 C5 C6 C7 -0.4(6) . . . . ?
C5 C6 C7 C8 0.7(7) . . . . ?
C6 C7 C8 C25 0.2(6) . . . . ?
C6 C7 C8 C9 -179.9(4) . . . . ?
C25 C8 C9 C10 1.1(5) . . . . ?
C7 C8 C9 C10 -178.9(4) . . . . ?
C8 C9 C10 C23 0.3(5) . . . . ?
C8 C9 C10 C11 -176.8(3) . . . . ?
C9 C10 C11 C12 -147.5(4) . . . . ?
C23 C10 C11 C12 35.3(4) . . . . ?
C10 C11 C12 C13 -48.7(4) . . . . ?
C11 C12 C13 C22 31.0(4) . . . . ?
C11 C12 C13 C14 -155.0(3) . . . . ?
C22 C13 C14 C15 -5.2(5) . . . . ?
C12 C13 C14 C15 -179.1(3) . . . . ?
C22 C13 C14 C27 173.7(3) . . . . ?
C12 C13 C14 C27 -0.2(5) . . . . ?
C13 C14 C15 C16 -178.4(3) . . . . ?
C27 C14 C15 C16 2.6(5) . . . . ?
C13 C14 C15 C20 2.8(5) . . . . ?
C27 C14 C15 C20 -176.1(3) . . . . ?
C14 C15 C16 C29 -3.6(5) . . . . ?
C20 C15 C16 C29 175.2(3) . . . . ?
C14 C15 C16 C17 176.9(3) . . . . ?
C20 C15 C16 C17 -4.4(5) . . . . ?
C29 C16 C17 C32 0.1(5) . . . . ?
C15 C16 C17 C32 179.6(3) . . . . ?
C29 C16 C17 C18 -179.4(3) . . . . ?
C15 C16 C17 C18 0.2(5) . . . . ?
C32 C17 C18 C19 -175.8(3) . . . . ?
C16 C17 C18 C19 3.6(5) . . . . ?
C17 C18 C19 C20 -3.2(5) . . . . ?
C16 C15 C20 C21 -175.1(3) . . . . ?
C14 C15 C20 C21 3.6(5) . . . . ?
C16 C15 C20 C19 4.7(5) . . . . ?
C14 C15 C20 C19 -176.5(3) . . . . ?
C18 C19 C20 C21 178.8(3) . . . . ?
C18 C19 C20 C15 -1.0(5) . . . . ?
C15 C20 C21 C22 -7.1(4) . . . . ?
C19 C20 C21 C22 173.1(3) . . . . ?
C15 C20 C21 Ru1 161.5(3) . . . . ?
C19 C20 C21 Ru1 -18.4(5) . . . . ?
N39 Ru1 C21 C20 9.5(3) . . . . ?
N24 Ru1 C21 C20 -172.7(3) . . . . ?
N45 Ru1 C21 C20 91.1(3) . . . . ?
N33 Ru1 C21 C20 -68.0(3) . . . . ?
N1 Ru1 C21 C20 -167.3(3) . . . . ?
N39 Ru1 C21 C22 178.2(2) . . . . ?
N24 Ru1 C21 C22 -4.0(2) . . . . ?
N45 Ru1 C21 C22 -100.2(2) . . . . ?
N33 Ru1 C21 C22 100.8(2) . . . . ?
N1 Ru1 C21 C22 1.4(4) . . . . ?
C14 C13 C22 C21 1.4(5) . . . . ?
C12 C13 C22 C21 175.6(3) . . . . ?
C14 C13 C22 C23 -173.5(3) . . . . ?
C12 C13 C22 C23 0.7(5) . . . . ?
C20 C21 C22 C13 4.8(5) . . . . ?
Ru1 C21 C22 C13 -166.2(3) . . . . ?
C20 C21 C22 C23 179.7(3) . . . . ?
Ru1 C21 C22 C23 8.7(4) . . . . ?
C9 C10 C23 N24 -2.3(5) . . . . ?
C11 C10 C23 N24 175.2(3) . . . . ?
C9 C10 C23 C22 178.6(3) . . . . ?
C11 C10 C23 C22 -3.9(5) . . . . ?
C13 C22 C23 N24 165.3(3) . . . . ?
C21 C22 C23 N24 -10.1(4) . . . . ?
C13 C22 C23 C10 -15.5(5) . . . . ?
C21 C22 C23 C10 169.1(3) . . . . ?
C10 C23 N24 C25 2.7(5) . . . . ?
C22 C23 N24 C25 -178.1(3) . . . . ?
C10 C23 N24 Ru1 -172.5(2) . . . . ?
C22 C23 N24 Ru1 6.7(4) . . . . ?
N39 Ru1 N24 C23 145.9(15) . . . . ?
N45 Ru1 N24 C23 98.0(2) . . . . ?
N33 Ru1 N24 C23 -84.7(3) . . . . ?
C21 Ru1 N24 C23 -1.6(2) . . . . ?
N1 Ru1 N24 C23 -179.3(3) . . . . ?
N39 Ru1 N24 C25 -29.3(17) . . . . ?
N45 Ru1 N24 C25 -77.2(2) . . . . ?
N33 Ru1 N24 C25 100.2(2) . . . . ?
C21 Ru1 N24 C25 -176.8(3) . . . . ?
N1 Ru1 N24 C25 5.5(2) . . . . ?
C23 N24 C25 C8 -1.1(5) . . . . ?
Ru1 N24 C25 C8 174.1(3) . . . . ?
C23 N24 C25 C26 179.3(3) . . . . ?
Ru1 N24 C25 C26 -5.5(4) . . . . ?
C9 C8 C25 N24 -0.8(5) . . . . ?
C7 C8 C25 N24 179.2(3) . . . . ?
C9 C8 C25 C26 178.8(3) . . . . ?
C7 C8 C25 C26 -1.2(5) . . . . ?
C2 N1 C26 C5 0.0(5) . . . . ?
Ru1 N1 C26 C5 -176.7(3) . . . . ?
C2 N1 C26 C25 -179.9(3) . . . . ?
Ru1 N1 C26 C25 3.4(4) . . . . ?
C4 C5 C26 N1 -1.4(5) . . . . ?
C6 C5 C26 N1 179.5(3) . . . . ?
C4 C5 C26 C25 178.5(3) . . . . ?
C6 C5 C26 C25 -0.6(5) . . . . ?
N24 C25 C26 N1 1.0(4) . . . . ?
C8 C25 C26 N1 -178.6(3) . . . . ?
N24 C25 C26 C5 -178.9(3) . . . . ?
C8 C25 C26 C5 1.5(5) . . . . ?
C13 C14 C27 C28 -179.1(4) . . . . ?
C15 C14 C27 C28 -0.1(6) . . . . ?
C14 C27 C28 C29 -1.4(7) . . . . ?
C15 C16 C29 C30 -178.7(3) . . . . ?
C17 C16 C29 C30 0.9(5) . . . . ?
C15 C16 C29 C28 2.1(5) . . . . ?
C17 C16 C29 C28 -178.4(3) . . . . ?
C27 C28 C29 C30 -178.8(4) . . . . ?
C27 C28 C29 C16 0.5(6) . . . . ?
C16 C29 C30 C31 -1.1(6) . . . . ?
C28 C29 C30 C31 178.2(4) . . . . ?
C29 C30 C31 C32 0.2(6) . . . . ?
C30 C31 C32 C17 0.7(6) . . . . ?
C18 C17 C32 C31 178.5(4) . . . . ?
C16 C17 C32 C31 -0.9(5) . . . . ?
N39 Ru1 N33 C34 -176.3(3) . . . . ?
N24 Ru1 N33 C34 6.8(3) . . . . ?
N45 Ru1 N33 C34 179.7(3) . . . . ?
C21 Ru1 N33 C34 -70.5(3) . . . . ?
N1 Ru1 N33 C34 84.8(3) . . . . ?
N39 Ru1 N33 C38 0.1(2) . . . . ?
N24 Ru1 N33 C38 -176.8(2) . . . . ?
N45 Ru1 N33 C38 -3.8(4) . . . . ?
C21 Ru1 N33 C38 105.9(2) . . . . ?
N1 Ru1 N33 C38 -98.7(2) . . . . ?
C38 N33 C34 C35 0.4(5) . . . . ?
Ru1 N33 C34 C35 176.7(2) . . . . ?
N33 C34 C35 C36 1.2(5) . . . . ?
C34 C35 C36 C37 -1.3(5) . . . . ?
C35 C36 C37 C38 -0.1(5) . . . . ?
C34 N33 C38 C37 -1.9(5) . . . . ?
Ru1 N33 C38 C37 -178.7(3) . . . . ?
C34 N33 C38 C40 177.2(3) . . . . ?
Ru1 N33 C38 C40 0.3(3) . . . . ?
C36 C37 C38 N33 1.7(5) . . . . ?
C36 C37 C38 C40 -177.2(3) . . . . ?
N24 Ru1 N39 C40 129.5(15) . . . . ?
N45 Ru1 N39 C40 177.9(2) . . . . ?
N33 Ru1 N39 C40 -0.6(2) . . . . ?
C21 Ru1 N39 C40 -83.5(2) . . . . ?
N1 Ru1 N39 C40 95.2(2) . . . . ?
N24 Ru1 N39 C44 -48.0(16) . . . . ?
N45 Ru1 N39 C44 0.4(2) . . . . ?
N33 Ru1 N39 C44 -178.1(2) . . . . ?
C21 Ru1 N39 C44 99.0(2) . . . . ?
N1 Ru1 N39 C44 -82.3(2) . . . . ?
C44 N39 C40 C41 -3.9(5) . . . . ?
Ru1 N39 C40 C41 178.6(2) . . . . ?
C44 N39 C40 C38 178.3(3) . . . . ?
Ru1 N39 C40 C38 0.9(4) . . . . ?
N33 C38 C40 N39 -0.8(4) . . . . ?
C37 C38 C40 N39 178.2(3) . . . . ?
N33 C38 C40 C41 -178.3(3) . . . . ?
C37 C38 C40 C41 0.7(6) . . . . ?
N39 C40 C41 C42 -0.5(5) . . . . ?
C38 C40 C41 C42 176.8(3) . . . . ?
C40 C41 C42 C43 3.5(5) . . . . ?
C41 C42 C43 C44 -2.0(6) . . . . ?
C40 N39 C44 C43 5.4(5) . . . . ?
Ru1 N39 C44 C43 -177.2(2) . . . . ?
C40 N39 C44 C46 -175.2(3) . . . . ?
Ru1 N39 C44 C46 2.2(4) . . . . ?
C42 C43 C44 N39 -2.4(5) . . . . ?
C42 C43 C44 C46 178.3(3) . . . . ?
N39 Ru1 N45 C50 -173.7(3) . . . . ?
N24 Ru1 N45 C50 3.3(3) . . . . ?
N33 Ru1 N45 C50 -169.8(3) . . . . ?
C21 Ru1 N45 C50 83.2(3) . . . . ?
N1 Ru1 N45 C50 -72.5(3) . . . . ?
N39 Ru1 N45 C46 -3.3(2) . . . . ?
N24 Ru1 N45 C46 173.8(2) . . . . ?
N33 Ru1 N45 C46 0.7(4) . . . . ?
C21 Ru1 N45 C46 -106.3(2) . . . . ?
N1 Ru1 N45 C46 98.0(2) . . . . ?
C50 N45 C46 C47 0.2(5) . . . . ?
Ru1 N45 C46 C47 -171.3(2) . . . . ?
C50 N45 C46 C44 176.9(3) . . . . ?
Ru1 N45 C46 C44 5.4(3) . . . . ?
N39 C44 C46 N45 -5.0(4) . . . . ?
C43 C44 C46 N45 174.4(3) . . . . ?
N39 C44 C46 C47 171.6(3) . . . . ?
C43 C44 C46 C47 -9.1(6) . . . . ?
N45 C46 C47 C48 1.7(5) . . . . ?
C44 C46 C47 C48 -174.7(3) . . . . ?
C46 C47 C48 C49 -2.2(5) . . . . ?
C47 C48 C49 C50 0.8(6) . . . . ?
C46 N45 C50 C49 -1.7(5) . . . . ?
Ru1 N45 C50 C49 168.5(3) . . . . ?
C48 C49 C50 N45 1.2(6) . . . . ?
N89 Ru2 N51 C52 0.3(3) . . . . ?
N74 Ru2 N51 C52 179.3(3) . . . . ?
N83 Ru2 N51 C52 80.1(3) . . . . ?
N95 Ru2 N51 C52 -78.1(3) . . . . ?
C71 Ru2 N51 C52 -179.3(3) . . . . ?
N89 Ru2 N51 C76 -178.6(2) . . . . ?
N74 Ru2 N51 C76 0.4(2) . . . . ?
N83 Ru2 N51 C76 -98.7(2) . . . . ?
N95 Ru2 N51 C76 103.0(2) . . . . ?
C71 Ru2 N51 C76 1.8(4) . . . . ?
C76 N51 C52 C53 1.3(5) . . . . ?
Ru2 N51 C52 C53 -177.5(3) . . . . ?
N51 C52 C53 C54 -0.8(6) . . . . ?
C52 C53 C54 C55 0.2(6) . . . . ?
C53 C54 C55 C76 -0.1(5) . . . . ?
C53 C54 C55 C56 178.5(4) . . . . ?
C54 C55 C56 C57 -179.7(4) . . . . ?
C76 C55 C56 C57 -1.1(6) . . . . ?
C55 C56 C57 C58 1.3(6) . . . . ?
C56 C57 C58 C75 -0.5(6) . . . . ?
C56 C57 C58 C59 178.7(4) . . . . ?
C75 C58 C59 C60 1.5(6) . . . . ?
C57 C58 C59 C60 -177.7(4) . . . . ?
C58 C59 C60 C73 -0.3(6) . . . . ?
C58 C59 C60 C61 -177.7(4) . . . . ?
C59 C60 C61 C62 -164.6(4) . . . . ?
C73 C60 C61 C62 17.9(6) . . . . ?
C60 C61 C62 C63 -24.9(7) . . . . ?
C61 C62 C63 C64 -164.4(4) . . . . ?
C61 C62 C63 C72 16.7(6) . . . . ?
C72 C63 C64 C65 -0.6(5) . . . . ?
C62 C63 C64 C65 -179.4(4) . . . . ?
C72 C63 C64 C77 179.6(4) . . . . ?
C62 C63 C64 C77 0.8(6) . . . . ?
C63 C64 C65 C66 -174.8(3) . . . . ?
C77 C64 C65 C66 4.9(5) . . . . ?
C63 C64 C65 C70 4.0(5) . . . . ?
C77 C64 C65 C70 -176.2(3) . . . . ?
C64 C65 C66 C67 -179.8(3) . . . . ?
C70 C65 C66 C67 1.3(5) . . . . ?
C64 C65 C66 C79 -0.1(5) . . . . ?
C70 C65 C66 C79 -178.9(3) . . . . ?
C65 C66 C67 C82 -177.6(3) . . . . ?
C79 C66 C67 C82 2.7(5) . . . . ?
C65 C66 C67 C68 2.3(5) . . . . ?
C79 C66 C67 C68 -177.4(3) . . . . ?
C82 C67 C68 C69 177.0(4) . . . . ?
C66 C67 C68 C69 -2.9(5) . . . . ?
C67 C68 C69 C70 -0.3(6) . . . . ?
C66 C65 C70 C71 175.0(3) . . . . ?
C64 C65 C70 C71 -3.9(5) . . . . ?
C66 C65 C70 C69 -4.3(5) . . . . ?
C64 C65 C70 C69 176.8(3) . . . . ?
C68 C69 C70 C71 -175.4(3) . . . . ?
C68 C69 C70 C65 3.9(5) . . . . ?
C65 C70 C71 C72 0.3(5) . . . . ?
C69 C70 C71 C72 179.6(3) . . . . ?
C65 C70 C71 Ru2 176.2(2) . . . . ?
C69 C70 C71 Ru2 -4.5(5) . . . . ?
N89 Ru2 C71 C70 -0.2(3) . . . . ?
N74 Ru2 C71 C70 -179.2(3) . . . . ?
N83 Ru2 C71 C70 -78.4(3) . . . . ?
N95 Ru2 C71 C70 80.6(3) . . . . ?
N51 Ru2 C71 C70 179.4(3) . . . . ?
N89 Ru2 C71 C72 175.8(2) . . . . ?
N74 Ru2 C71 C72 -3.2(2) . . . . ?
N83 Ru2 C71 C72 97.6(2) . . . . ?
N95 Ru2 C71 C72 -103.4(2) . . . . ?
N51 Ru2 C71 C72 -4.6(4) . . . . ?
C64 C63 C72 C71 -3.2(5) . . . . ?
C62 C63 C72 C71 175.7(4) . . . . ?
C64 C63 C72 C73 179.6(3) . . . . ?
C62 C63 C72 C73 -1.5(5) . . . . ?
C70 C71 C72 C63 3.3(5) . . . . ?
Ru2 C71 C72 C63 -173.5(3) . . . . ?
C70 C71 C72 C73 -179.4(3) . . . . ?
Ru2 C71 C72 C73 3.8(4) . . . . ?
C59 C60 C73 N74 -1.6(5) . . . . ?
C61 C60 C73 N74 176.1(3) . . . . ?
C59 C60 C73 C72 179.4(3) . . . . ?
C61 C60 C73 C72 -2.9(5) . . . . ?
C63 C72 C73 N74 175.4(3) . . . . ?
C71 C72 C73 N74 -2.0(4) . . . . ?
C63 C72 C73 C60 -5.5(5) . . . . ?
C71 C72 C73 C60 177.1(3) . . . . ?
C60 C73 N74 C75 2.1(5) . . . . ?
C72 C73 N74 C75 -178.8(3) . . . . ?
C60 C73 N74 Ru2 179.9(2) . . . . ?
C72 C73 N74 Ru2 -0.9(4) . . . . ?
N89 Ru2 N74 C73 -167.3(11) . . . . ?
N83 Ru2 N74 C73 -84.2(3) . . . . ?
N95 Ru2 N74 C73 98.2(3) . . . . ?
C71 Ru2 N74 C73 2.4(2) . . . . ?
N51 Ru2 N74 C73 -178.2(3) . . . . ?
N89 Ru2 N74 C75 10.5(13) . . . . ?
N83 Ru2 N74 C75 93.7(3) . . . . ?
N95 Ru2 N74 C75 -84.0(3) . . . . ?
C71 Ru2 N74 C75 -179.8(3) . . . . ?
N51 Ru2 N74 C75 -0.4(2) . . . . ?
C73 N74 C75 C58 -0.8(5) . . . . ?
Ru2 N74 C75 C58 -178.6(3) . . . . ?
C73 N74 C75 C76 178.1(3) . . . . ?
Ru2 N74 C75 C76 0.3(4) . . . . ?
C59 C58 C75 N74 -1.0(5) . . . . ?
C57 C58 C75 N74 178.3(3) . . . . ?
C59 C58 C75 C76 -179.8(3) . . . . ?
C57 C58 C75 C76 -0.6(5) . . . . ?
C52 N51 C76 C55 -1.3(5) . . . . ?
Ru2 N51 C76 C55 177.8(3) . . . . ?
C52 N51 C76 C75 -179.5(3) . . . . ?
Ru2 N51 C76 C75 -0.4(4) . . . . ?
C54 C55 C76 N51 0.7(5) . . . . ?
C56 C55 C76 N51 -178.0(3) . . . . ?
C54 C55 C76 C75 178.8(3) . . . . ?
C56 C55 C76 C75 0.1(5) . . . . ?
N74 C75 C76 N51 0.1(4) . . . . ?
C58 C75 C76 N51 179.0(3) . . . . ?
N74 C75 C76 C55 -178.1(3) . . . . ?
C58 C75 C76 C55 0.7(5) . . . . ?
C63 C64 C77 C78 173.8(4) . . . . ?
C65 C64 C77 C78 -6.0(7) . . . . ?
C64 C77 C78 C79 1.9(8) . . . . ?
C77 C78 C79 C80 -177.5(5) . . . . ?
C77 C78 C79 C66 3.2(7) . . . . ?
C67 C66 C79 C80 -3.7(6) . . . . ?
C65 C66 C79 C80 176.6(4) . . . . ?
C67 C66 C79 C78 175.6(4) . . . . ?
C65 C66 C79 C78 -4.1(6) . . . . ?
C78 C79 C80 C81 -176.8(4) . . . . ?
C66 C79 C80 C81 2.5(7) . . . . ?
C79 C80 C81 C82 -0.2(7) . . . . ?
C80 C81 C82 C67 -0.8(7) . . . . ?
C66 C67 C82 C81 -0.5(6) . . . . ?
C68 C67 C82 C81 179.6(4) . . . . ?
N89 Ru2 N83 C84 -174.3(3) . . . . ?
N74 Ru2 N83 C84 11.1(3) . . . . ?
N95 Ru2 N83 C84 -175.1(3) . . . . ?
C71 Ru2 N83 C84 -67.2(3) . . . . ?
N51 Ru2 N83 C84 89.2(3) . . . . ?
N89 Ru2 N83 C88 3.2(2) . . . . ?
N74 Ru2 N83 C88 -171.5(2) . . . . ?
N95 Ru2 N83 C88 2.3(4) . . . . ?
C71 Ru2 N83 C88 110.2(2) . . . . ?
N51 Ru2 N83 C88 -93.4(2) . . . . ?
C88 N83 C84 C85 -0.1(5) . . . . ?
Ru2 N83 C84 C85 177.3(3) . . . . ?
N83 C84 C85 C86 1.3(5) . . . . ?
C84 C85 C86 C87 -0.9(5) . . . . ?
C85 C86 C87 C88 -0.7(5) . . . . ?
C84 N83 C88 C87 -1.6(5) . . . . ?
Ru2 N83 C88 C87 -179.3(3) . . . . ?
C84 N83 C88 C90 176.4(3) . . . . ?
Ru2 N83 C88 C90 -1.4(4) . . . . ?
C86 C87 C88 N83 2.0(5) . . . . ?
C86 C87 C88 C90 -175.7(3) . . . . ?
N74 Ru2 N89 C90 79.4(12) . . . . ?
N83 Ru2 N89 C90 -4.8(2) . . . . ?
N95 Ru2 N89 C90 174.9(3) . . . . ?
C71 Ru2 N89 C90 -90.1(3) . . . . ?
N51 Ru2 N89 C90 90.1(2) . . . . ?
N74 Ru2 N89 C94 -94.1(12) . . . . ?
N83 Ru2 N89 C94 -178.3(3) . . . . ?
N95 Ru2 N89 C94 1.4(2) . . . . ?
C71 Ru2 N89 C94 96.4(2) . . . . ?
N51 Ru2 N89 C94 -83.4(2) . . . . ?
C94 N89 C90 C91 -3.6(5) . . . . ?
Ru2 N89 C90 C91 -177.0(3) . . . . ?
C94 N89 C90 C88 178.7(3) . . . . ?
Ru2 N89 C90 C88 5.3(4) . . . . ?
N83 C88 C90 N89 -2.3(4) . . . . ?
C87 C88 C90 N89 175.6(3) . . . . ?
N83 C88 C90 C91 -179.8(3) . . . . ?
C87 C88 C90 C91 -1.9(6) . . . . ?
N89 C90 C91 C92 -2.3(5) . . . . ?
C88 C90 C91 C92 175.0(3) . . . . ?
C90 C91 C92 C93 5.0(6) . . . . ?
C91 C92 C93 C94 -1.8(6) . . . . ?
C90 N89 C94 C93 6.8(5) . . . . ?
Ru2 N89 C94 C93 -179.8(2) . . . . ?
C90 N89 C94 C96 -173.5(3) . . . . ?
Ru2 N89 C94 C96 -0.1(4) . . . . ?
C92 C93 C94 N89 -4.1(5) . . . . ?
C92 C93 C94 C96 176.3(3) . . . . ?
N89 Ru2 N95 C100 -174.6(3) . . . . ?
N74 Ru2 N95 C100 0.0(3) . . . . ?
N83 Ru2 N95 C100 -173.8(3) . . . . ?
C71 Ru2 N95 C100 80.0(3) . . . . ?
N51 Ru2 N95 C100 -76.2(3) . . . . ?
N89 Ru2 N95 C96 -2.5(2) . . . . ?
N74 Ru2 N95 C96 172.1(2) . . . . ?
N83 Ru2 N95 C96 -1.6(4) . . . . ?
C71 Ru2 N95 C96 -107.8(2) . . . . ?
N51 Ru2 N95 C96 96.0(2) . . . . ?
C100 N95 C96 C97 -0.2(5) . . . . ?
Ru2 N95 C96 C97 -173.1(3) . . . . ?
C100 N95 C96 C94 176.1(3) . . . . ?
Ru2 N95 C96 C94 3.2(4) . . . . ?
N89 C94 C96 N95 -2.0(4) . . . . ?
C93 C94 C96 N95 177.6(3) . . . . ?
N89 C94 C96 C97 174.1(3) . . . . ?
C93 C94 C96 C97 -6.2(6) . . . . ?
N95 C96 C97 C98 0.2(5) . . . . ?
C94 C96 C97 C98 -175.7(3) . . . . ?
C96 C97 C98 C99 0.0(6) . . . . ?
C97 C98 C99 C100 -0.2(6) . . . . ?
C96 N95 C100 C99 0.0(5) . . . . ?
Ru2 N95 C100 C99 171.9(3) . . . . ?
C98 C99 C100 N95 0.2(6) . . . . ?
